data_7702020
loop_
_publ_author_name
'Pradhan, Mukul'
'Roy, Anindita'
'Sinha, Arun Kumar'
'Sahoo, Ramkrishna'
'Deb, Dibakar'
'Pal, Tarasankar'

_publ_section_title
;
 Solid-state transformation of single precursor vanadium complex
 nanostructures to V&#x2082;O&#x2085; and VO&#x2082;: catalytic activity
 of V&#x2082;O&#x2085; for oxidative coupling of 2-naphthol.
;
_journal_issue 4
_journal_name_full 'Dalton transactions (Cambridge, England : 2003)'
_journal_page_first 1889
_journal_page_last 1899
_journal_paper_doi 10.1039/c4dt02863e
_journal_volume 44
_journal_year 2015
_chemical_formula_moiety '(C2H8N +)6,(C10O28 -6), (H2O)'
_chemical_formula_sum 'C12 H52 N6 O29 V10'
_chemical_formula_weight 1251.97
_space_group_crystal_system orthorhombic
_space_group_IT_number 64
_space_group_name_Hall '-C 2ac 2'
_space_group_name_H-M_alt 'C m c e'
_atom_sites_solution_hydrogens mixed
_audit_creation_method SHELXL-2014
_audit_update_record
;
2014-10-21 # Formatted by publCIF

;
_cell_angle_alpha 90
_cell_angle_beta 90
_cell_angle_gamma 90
_cell_formula_units_Z 8
_cell_length_a 13.867(3)
_cell_length_b 18.913(4)
_cell_length_c 30.893(7)
_cell_measurement_temperature 293(2)
_cell_volume 8102(3)
_computing_structure_refinement 'SHELXL-2014 (Sheldrick, 2014)'
_diffrn_ambient_temperature 293(2)
_diffrn_measured_fraction_theta_full 0.999
_diffrn_measured_fraction_theta_max 0.993
_diffrn_radiation_type MoK\a
_diffrn_radiation_wavelength 0.71073
_diffrn_reflns_av_R_equivalents 0.1100
_diffrn_reflns_av_unetI/netI 0.0517
_diffrn_reflns_Laue_measured_fraction_full 0.999
_diffrn_reflns_Laue_measured_fraction_max 0.993
_diffrn_reflns_limit_h_max 17
_diffrn_reflns_limit_h_min -17
_diffrn_reflns_limit_k_max 23
_diffrn_reflns_limit_k_min -23
_diffrn_reflns_limit_l_max 38
_diffrn_reflns_limit_l_min -36
_diffrn_reflns_number 50579
_diffrn_reflns_point_group_measured_fraction_full 0.999
_diffrn_reflns_point_group_measured_fraction_max 0.993
_diffrn_reflns_theta_full 25.242
_diffrn_reflns_theta_max 26.321
_diffrn_reflns_theta_min 1.937
_exptl_absorpt_coefficient_mu 2.294
_exptl_crystal_colour colourless
_exptl_crystal_density_diffrn 2.056
_exptl_crystal_F_000 4928.0
_exptl_crystal_size_max 0.210
_exptl_crystal_size_mid 0.140
_exptl_crystal_size_min 0.090
_refine_diff_density_max 1.483
_refine_diff_density_min -0.396
_refine_diff_density_rms 0.108
_refine_ls_extinction_method none
_refine_ls_goodness_of_fit_ref 1.021
_refine_ls_hydrogen_treatment mixed
_refine_ls_matrix_type full
_refine_ls_number_parameters 314
_refine_ls_number_reflns 4276
_refine_ls_number_restraints 0
_refine_ls_restrained_S_all 1.021
_refine_ls_R_factor_all 0.0881
_refine_ls_R_factor_gt 0.0409
_refine_ls_shift/su_max 0.001
_refine_ls_shift/su_mean 0.000
_refine_ls_structure_factor_coef Fsqd
_refine_ls_weighting_details 'w=1/[\s^2^(Fo^2^)+(0.0442P)^2^+35.3089P] where P=(Fo^2^+2Fc^2^)/3'
_refine_ls_weighting_scheme calc
_refine_ls_wR_factor_gt 0.0955
_refine_ls_wR_factor_ref 0.1148
_reflns_Friedel_coverage 0.000
_reflns_number_gt 2624
_reflns_number_total 4276
_reflns_threshold_expression 'I > 2\s(I)'
_cod_data_source_file c4dt02863e2.cif
_cod_data_source_block shelx
_cod_original_sg_symbol_Hall '-C 2bc 2'
_cod_original_sg_symbol_H-M 'C m c a'
_cod_database_code 7702020
_publcif_datablock.id {b8a41211-0cbd-4abf-ba02-9712c64f6136}

_shelx_space_group_comment
;
The symmetry employed for this shelxl refinement is uniquely defined
by the following loop, which should always be used as a source of
symmetry information in preference to the above space-group names.
They are only intended as comments.
;
_shelx_estimated_absorpt_t_min 0.644
_shelx_estimated_absorpt_t_max 0.820
_shelxl_version_number 2014-3

loop_
_space_group_symop_operation_xyz
'x, y, z'
'-x, -y+1/2, z+1/2'
'x, -y, -z'
'-x+1/2, y, -z+1/2'
'x+1/2, y+1/2, z'
'-x+1/2, -y+1, z+1/2'
'x+1/2, -y+1/2, -z'
'-x+1, y+1/2, -z+1/2'
'-x, -y, -z'
'x, y-1/2, -z-1/2'
'-x, y, z'
'x-1/2, -y, z-1/2'
'-x+1/2, -y+1/2, -z'
'x+1/2, y, -z-1/2'
'-x+1/2, y+1/2, z'
'x, -y+1/2, z-1/2'

loop_
_atom_site_label
_atom_site_type_symbol
_atom_site_fract_x
_atom_site_fract_y
_atom_site_fract_z
_atom_site_U_iso_or_equiv
_atom_site_adp_type
_atom_site_occupancy
_atom_site_site_symmetry_order
_atom_site_calc_flag
_atom_site_refinement_flags_posn
_atom_site_refinement_flags_adp
_atom_site_refinement_flags_occupancy
C1 C 0.8332(5) 0.5239(3) 0.6924(2) 0.0569(17) Uani 1 1 d . . .
H1A H 0.8760 0.4923 0.6774 0.085 Uiso 1 1 calc R U .
H1B H 0.8702 0.5580 0.7083 0.085 Uiso 1 1 calc R U .
H1C H 0.7936 0.4974 0.7121 0.085 Uiso 1 1 calc R U .
C2 C 0.7038(5) 0.6097(4) 0.6805(2) 0.072(2) Uani 1 1 d . . .
H2A H 0.6660 0.6316 0.6582 0.108 Uiso 1 1 calc R U .
H2B H 0.6620 0.5847 0.7000 0.108 Uiso 1 1 calc R U .
H2C H 0.7386 0.6453 0.6962 0.108 Uiso 1 1 calc R U .
C3 C 0.5000 0.8809(5) 0.6262(3) 0.055(2) Uani 1 2 d S T P
C4 C 0.5000 0.7497(5) 0.6353(3) 0.058(3) Uani 1 2 d S T P
C5 C 0.6650(5) 0.6037(3) 0.5353(2) 0.0618(19) Uani 1 1 d . . .
H5A H 0.6246 0.6378 0.5496 0.093 Uiso 1 1 calc R U .
H5B H 0.6254 0.5687 0.5215 0.093 Uiso 1 1 calc R U .
H5C H 0.7060 0.5813 0.5562 0.093 Uiso 1 1 calc R U .
C6 C 0.7897(5) 0.5927(4) 0.4785(2) 0.065(2) Uani 1 1 d . . .
H6A H 0.8260 0.6197 0.4578 0.098 Uiso 1 1 calc R U .
H6B H 0.8330 0.5700 0.4983 0.098 Uiso 1 1 calc R U .
H6C H 0.7524 0.5575 0.4636 0.098 Uiso 1 1 calc R U .
C7 C 0.6817(5) 0.7892(4) 0.7240(2) 0.070(2) Uani 1 1 d . . .
H7A H 0.6404 0.8209 0.7083 0.105 Uiso 1 1 calc R U .
H7B H 0.7165 0.7600 0.7040 0.105 Uiso 1 1 calc R U .
H7C H 0.6434 0.7600 0.7427 0.105 Uiso 1 1 calc R U .
N1 N 0.7719(4) 0.5602(3) 0.66102(17) 0.0404(13) Uani 1 1 d . . .
N2 N 0.5455(5) 0.8127(4) 0.6133(3) 0.033(2) Uani 0.5 1 d . . P
N3 N 0.7249(4) 0.6398(3) 0.50238(17) 0.0434(13) Uani 1 1 d . . .
N4 N 0.7500 0.8303(4) 0.7500 0.0434(19) Uani 1 2 d S T P
O1 O 1.0000 1.0792(3) 0.60829(17) 0.0434(14) Uani 1 2 d S T P
O2 O 1.0000 1.0031(2) 0.68168(16) 0.0323(12) Uani 1 2 d S T P
O1W O 1.0000 0.6436(4) 0.7650(3) 0.100(3) Uani 1 2 d S T P
O3 O 1.0000 0.9349(3) 0.75885(16) 0.0431(14) Uani 1 2 d S T P
O4 O 1.0000 0.9481(2) 0.56283(15) 0.0286(11) Uani 1 2 d S T P
O5 O 1.0000 0.8090(2) 0.71157(14) 0.0258(11) Uani 1 2 d S T P
O6 O 1.0000 0.6828(2) 0.66949(15) 0.0298(11) Uani 1 2 d S T P
O7 O 1.0000 0.5531(3) 0.62334(19) 0.0462(14) Uani 1 2 d S T P
O8 O 1.0000 0.6295(2) 0.54972(15) 0.0302(11) Uani 1 2 d S T P
O9 O 1.0000 0.6981(3) 0.47332(16) 0.0433(14) Uani 1 2 d S T P
O10 O 0.8683(2) 0.72754(16) 0.53574(10) 0.0273(8) Uani 1 1 d . . .
O11 O 0.7235(2) 0.74546(17) 0.59217(11) 0.0358(9) Uani 1 1 d . . .
O12 O 0.7247(2) 0.88609(18) 0.64016(11) 0.0366(9) Uani 1 1 d . . .
O13 O 0.8679(2) 0.97517(16) 0.62153(11) 0.0286(8) Uani 1 1 d . . .
O14 O 1.0000 0.8773(2) 0.63658(14) 0.0208(10) Uani 1 2 d S T P
O15 O 1.0000 0.7521(2) 0.59536(14) 0.0200(10) Uani 1 2 d S T P
O16 O 0.8673(2) 0.65519(17) 0.61025(10) 0.0294(8) Uani 1 1 d . . .
O17 O 0.8645(2) 0.78313(15) 0.65113(10) 0.0223(7) Uani 1 1 d . . .
O18 O 0.8653(2) 0.84751(15) 0.58144(10) 0.0211(7) Uani 1 1 d . . .
O19 O 1.0000 0.8230(2) 0.52080(14) 0.0260(11) Uani 1 2 d S T P
O20 O 0.8686(2) 0.90511(16) 0.69656(10) 0.0275(8) Uani 1 1 d . . .
H1NA H 0.802(4) 0.589(3) 0.6439(17) 0.040(16) Uiso 1 1 d . . .
H1NB H 0.739(4) 0.536(3) 0.6496(16) 0.029(16) Uiso 1 1 d . . .
H3NA H 0.687(4) 0.664(3) 0.4858(18) 0.048(18) Uiso 1 1 d . . .
H3NB H 0.764(5) 0.678(3) 0.517(2) 0.08(2) Uiso 1 1 d . . .
H4NA H 0.780(3) 0.855(2) 0.7359(14) 0.013(12) Uiso 1 1 d . . .
V1 V 1.0000 0.99805(6) 0.62251(4) 0.0296(3) Uani 1 2 d S T P
V2 V 1.0000 0.91685(6) 0.70849(4) 0.0271(3) Uani 1 2 d S T P
V3 V 1.0000 0.77065(6) 0.66245(4) 0.0209(3) Uani 1 2 d S T P
V4 V 1.0000 0.63380(6) 0.60830(4) 0.0312(3) Uani 1 2 d S T P
V5 V 1.0000 0.71665(6) 0.52406(4) 0.0283(3) Uani 1 2 d S T P
V6 V 1.0000 0.86049(6) 0.57053(4) 0.0202(3) Uani 1 2 d S T P
V7 V 0.84048(5) 0.88604(4) 0.63954(3) 0.0242(2) Uani 1 1 d . . .
V8 V 0.83953(5) 0.74450(4) 0.59325(3) 0.0240(2) Uani 1 1 d . . .

loop_
_atom_site_aniso_label
_atom_site_aniso_U_11
_atom_site_aniso_U_22
_atom_site_aniso_U_33
_atom_site_aniso_U_23
_atom_site_aniso_U_13
_atom_site_aniso_U_12
C1 0.066(4) 0.060(4) 0.045(4) 0.003(3) -0.012(3) -0.011(3)
C2 0.064(5) 0.069(5) 0.082(6) -0.012(4) 0.005(4) 0.012(4)
C3 0.032(5) 0.049(5) 0.085(7) -0.019(5) 0.000 0.000
C4 0.051(6) 0.047(5) 0.075(7) 0.008(5) 0.000 0.000
C5 0.072(5) 0.060(4) 0.054(4) 0.013(3) -0.013(4) -0.011(4)
C6 0.062(5) 0.068(5) 0.066(5) 0.002(4) -0.011(4) -0.010(4)
C7 0.069(5) 0.066(5) 0.075(5) -0.027(4) 0.030(4) -0.026(4)
N1 0.046(3) 0.036(3) 0.039(3) -0.001(2) 0.000(3) -0.024(3)
N2 0.028(4) 0.040(5) 0.032(5) -0.010(4) 0.006(4) 0.002(4)
N3 0.045(3) 0.038(3) 0.048(3) 0.009(2) -0.025(3) -0.007(2)
N4 0.050(5) 0.033(4) 0.047(5) 0.000 0.026(4) 0.000
O1 0.058(4) 0.022(3) 0.050(4) 0.007(2) 0.000 0.000
O2 0.033(3) 0.025(2) 0.039(3) -0.002(2) 0.000 0.000
O1W 0.129(7) 0.094(6) 0.078(6) 0.013(5) 0.000 0.000
O3 0.043(3) 0.063(4) 0.023(3) -0.012(3) 0.000 0.000
O4 0.033(3) 0.026(3) 0.027(3) 0.004(2) 0.000 0.000
O5 0.026(3) 0.033(3) 0.018(3) 0.002(2) 0.000 0.000
O6 0.028(3) 0.031(3) 0.030(3) 0.003(2) 0.000 0.000
O7 0.051(4) 0.025(3) 0.062(4) 0.010(3) 0.000 0.000
O8 0.030(3) 0.026(3) 0.035(3) -0.009(2) 0.000 0.000
O9 0.041(3) 0.060(4) 0.029(3) -0.016(3) 0.000 0.000
O10 0.0204(17) 0.0334(19) 0.028(2) -0.0036(15) -0.0063(14) -0.0016(14)
O11 0.0175(17) 0.039(2) 0.051(2) -0.0054(18) 0.0004(16) -0.0024(15)
O12 0.0177(17) 0.046(2) 0.046(2) -0.0085(18) 0.0001(16) 0.0057(16)
O13 0.0261(18) 0.0261(17) 0.034(2) -0.0025(15) -0.0025(15) 0.0080(14)
O14 0.017(2) 0.024(2) 0.022(3) 0.001(2) 0.000 0.000
O15 0.017(2) 0.019(2) 0.024(3) -0.001(2) 0.000 0.000
O16 0.0235(18) 0.0258(18) 0.039(2) 0.0019(15) 0.0028(15) -0.0078(14)
O17 0.0169(16) 0.0229(16) 0.0271(19) 0.0015(14) 0.0041(13) -0.0013(13)
O18 0.0155(15) 0.0227(16) 0.0250(18) -0.0005(14) -0.0039(13) 0.0023(13)
O19 0.026(3) 0.030(3) 0.021(3) -0.001(2) 0.000 0.000
O20 0.0255(17) 0.0328(19) 0.0242(19) -0.0030(15) 0.0033(14) 0.0014(14)
V1 0.0320(7) 0.0203(6) 0.0364(8) 0.0017(5) 0.000 0.000
V2 0.0256(6) 0.0313(7) 0.0242(7) -0.0056(5) 0.000 0.000
V3 0.0178(6) 0.0225(6) 0.0224(7) 0.0032(5) 0.000 0.000
V4 0.0296(7) 0.0200(6) 0.0440(9) 0.0013(5) 0.000 0.000
V5 0.0258(7) 0.0337(7) 0.0253(7) -0.0077(5) 0.000 0.000
V6 0.0180(6) 0.0229(6) 0.0199(6) 0.0022(5) 0.000 0.000
V7 0.0161(4) 0.0282(4) 0.0283(5) -0.0032(4) 0.0006(3) 0.0034(3)
V8 0.0152(4) 0.0254(4) 0.0314(5) -0.0014(4) -0.0008(4) -0.0025(3)

loop_
_atom_type_symbol
_atom_type_description
_atom_type_scat_dispersion_real
_atom_type_scat_dispersion_imag
_atom_type_scat_source
C C 0.0033 0.0016 'International Tables Vol C Tables 4.2.6.8 and 6.1.1.4'
H H 0.0000 0.0000 'International Tables Vol C Tables 4.2.6.8 and 6.1.1.4'
N N 0.0061 0.0033 'International Tables Vol C Tables 4.2.6.8 and 6.1.1.4'
O O 0.0106 0.0060 'International Tables Vol C Tables 4.2.6.8 and 6.1.1.4'
V V 0.3005 0.5294 'International Tables Vol C Tables 4.2.6.8 and 6.1.1.4'

loop_
_geom_angle_atom_site_label_1
_geom_angle_atom_site_label_2
_geom_angle_atom_site_label_3
_geom_angle
_geom_angle_site_symmetry_1
_geom_angle_site_symmetry_3
N2 C3 N2 50.1(7) 11_655 .
N2 C4 N2 49.4(7) . 11_655
C2 N1 C1 113.8(5) . .
N2 N2 C3 64.9(3) 11_655 .
N2 N2 C4 65.3(3) 11_655 .
C3 N2 C4 112.7(7) . .
C6 N3 C5 114.2(5) . .
C7 N4 C7 116.0(8) 4_656 .
V2 O2 V1 113.9(2) . .
V6 O4 V1 109.0(2) . .
V3 O5 V2 112.9(2) . .
V3 O6 V4 108.7(2) . .
V4 O8 V5 113.1(2) . .
V8 O10 V5 114.47(16) . .
V7 O13 V1 114.33(16) . .
V6 O14 V3 102.74(18) . .
V6 O14 V7 92.99(11) . .
V3 O14 V7 93.08(11) . .
V6 O14 V7 92.99(11) . 11_755
V3 O14 V7 93.08(11) . 11_755
V7 O14 V7 170.3(2) . 11_755
V6 O14 V1 88.10(16) . .
V3 O14 V1 169.2(2) . .
V7 O14 V1 86.27(11) . .
V7 O14 V1 86.27(11) 11_755 .
V6 O14 V2 170.3(2) . .
V3 O14 V2 86.98(15) . .
V7 O14 V2 86.41(11) . .
V7 O14 V2 86.41(11) 11_755 .
V1 O14 V2 82.19(14) . .
V3 O15 V6 100.93(17) . .
V3 O15 V8 92.27(11) . .
V6 O15 V8 92.88(11) . .
V3 O15 V8 92.27(11) . 11_755
V6 O15 V8 92.88(11) . 11_755
V8 O15 V8 171.9(2) . 11_755
V3 O15 V4 89.47(16) . .
V6 O15 V4 169.6(2) . .
V8 O15 V4 86.65(10) . .
V8 O15 V4 86.65(10) 11_755 .
V3 O15 V5 172.7(2) . .
V6 O15 V5 86.42(15) . .
V8 O15 V5 87.32(11) . .
V8 O15 V5 87.32(11) 11_755 .
V4 O15 V5 83.19(14) . .
V8 O16 V4 113.51(16) . .
V3 O17 V8 106.97(14) . .
V3 O17 V7 108.24(14) . .
V8 O17 V7 99.75(14) . .
V6 O18 V7 106.50(14) . .
V6 O18 V8 109.22(14) . .
V7 O18 V8 99.32(13) . .
V6 O19 V5 111.9(2) . .
V7 O20 V2 114.68(16) . .
O1 V1 O2 103.0(2) . .
O1 V1 O13 102.51(10) . .
O2 V1 O13 91.61(11) . .
O1 V1 O13 102.51(10) . 11_755
O2 V1 O13 91.61(11) . 11_755
O13 V1 O13 153.4(2) . 11_755
O1 V1 O4 101.2(2) . .
O2 V1 O4 155.9(2) . .
O13 V1 O4 83.16(11) . .
O13 V1 O4 83.16(11) 11_755 .
O1 V1 O14 174.8(2) . .
O2 V1 O14 82.23(18) . .
O13 V1 O14 77.13(10) . .
O13 V1 O14 77.13(10) 11_755 .
O4 V1 O14 73.66(17) . .
O1 V1 V6 132.4(2) . .
O2 V1 V6 124.69(15) . .
O13 V1 V6 78.23(10) . .
O13 V1 V6 78.23(10) 11_755 .
O4 V1 V6 31.19(12) . .
O14 V1 V6 42.46(11) . .
O1 V1 V2 136.0(2) . .
O2 V1 V2 33.04(14) . .
O13 V1 V2 84.20(11) . .
O13 V1 V2 84.20(11) 11_755 .
O4 V1 V2 122.84(13) . .
O14 V1 V2 49.18(11) . .
V6 V1 V2 91.65(5) . .
O1 V1 V7 134.58(2) . .
O2 V1 V7 82.34(10) . .
O13 V1 V7 32.16(10) . .
O13 V1 V7 122.59(11) 11_755 .
O4 V1 V7 80.79(9) . .
O14 V1 V7 45.47(2) . .
V6 V1 V7 60.58(3) . .
V2 V1 V7 60.81(3) . .
O1 V1 V7 134.59(2) . 11_755
O2 V1 V7 82.34(10) . 11_755
O13 V1 V7 122.59(11) . 11_755
O13 V1 V7 32.16(10) 11_755 11_755
O4 V1 V7 80.79(9) . 11_755
O14 V1 V7 45.47(2) . 11_755
V6 V1 V7 60.58(3) . 11_755
V2 V1 V7 60.80(3) . 11_755
V7 V1 V7 90.76(4) . 11_755
O3 V2 O2 104.5(3) . .
O3 V2 O20 102.57(10) . .
O2 V2 O20 90.96(11) . .
O3 V2 O20 102.57(10) . 11_755
O2 V2 O20 90.96(11) . 11_755
O20 V2 O20 153.4(2) . 11_755
O3 V2 O5 99.7(2) . .
O2 V2 O5 155.8(2) . .
O20 V2 O5 83.73(10) . .
O20 V2 O5 83.72(10) 11_755 .
O3 V2 O14 173.8(2) . .
O2 V2 O14 81.68(19) . .
O20 V2 O14 77.04(10) . .
O20 V2 O14 77.04(10) 11_755 .
O5 V2 O14 74.08(16) . .
O3 V2 V1 137.6(2) . .
O2 V2 V1 33.06(15) . .
O20 V2 V1 83.63(10) . .
O20 V2 V1 83.63(10) 11_755 .
O5 V2 V1 122.71(13) . .
O14 V2 V1 48.63(11) . .
O3 V2 V3 129.6(2) . .
O2 V2 V3 125.87(16) . .
O20 V2 V3 78.73(10) . .
O20 V2 V3 78.73(10) 11_755 .
O5 V2 V3 29.89(12) . .
O14 V2 V3 44.19(11) . .
V1 V2 V3 92.82(5) . .
O6 V3 O5 108.1(2) . .
O6 V3 O17 98.34(10) . .
O5 V3 O17 96.38(10) . .
O6 V3 O17 98.34(10) . 11_755
O5 V3 O17 96.38(10) . 11_755
O17 V3 O17 154.69(19) . 11_755
O6 V3 O15 87.9(2) . .
O5 V3 O15 164.06(19) . .
O17 V3 O15 80.87(10) . .
O17 V3 O15 80.87(10) 11_755 .
O6 V3 O14 165.8(2) . .
O5 V3 O14 86.07(19) . .
O17 V3 O14 79.58(9) . .
O17 V3 O14 79.58(9) 11_755 .
O15 V3 O14 77.98(16) . .
O6 V3 V4 40.33(16) . .
O5 V3 V4 148.41(16) . .
O17 V3 V4 90.25(9) . .
O17 V3 V4 90.25(9) 11_755 .
O15 V3 V4 47.53(11) . .
O14 V3 V4 125.51(12) . .
O6 V3 V2 145.33(17) . .
O5 V3 V2 37.25(15) . .
O17 V3 V2 88.52(9) . .
O17 V3 V2 88.51(9) 11_755 .
O15 V3 V2 126.81(12) . .
O14 V3 V2 48.83(12) . .
V4 V3 V2 174.34(5) . .
O7 V4 O8 104.4(3) . .
O7 V4 O16 101.31(10) . .
O8 V4 O16 92.38(11) . .
O7 V4 O16 101.30(10) . 11_755
O8 V4 O16 92.38(11) . 11_755
O16 V4 O16 154.9(2) . 11_755
O7 V4 O6 99.2(3) . .
O8 V4 O6 156.4(2) . .
O16 V4 O6 82.92(11) . .
O16 V4 O6 82.92(11) 11_755 .
O7 V4 O15 173.2(2) . .
O8 V4 O15 82.44(18) . .
O16 V4 O15 78.13(10) . .
O16 V4 O15 78.13(10) 11_755 .
O6 V4 O15 74.01(17) . .
O7 V4 V5 138.0(2) . .
O8 V4 V5 33.62(14) . .
O16 V4 V5 85.22(10) . .
O16 V4 V5 85.22(10) 11_755 .
O6 V4 V5 122.83(14) . .
O15 V4 V5 48.82(11) . .
O7 V4 V3 130.2(2) . .
O8 V4 V3 125.44(15) . .
O16 V4 V3 78.60(10) . .
O16 V4 V3 78.60(10) 11_755 .
O6 V4 V3 31.00(13) . .
O15 V4 V3 43.00(11) . .
V5 V4 V3 91.82(5) . .
O7 V4 V8 133.78(3) . .
O8 V4 V8 83.11(10) . .
O16 V4 V8 32.49(10) . .
O16 V4 V8 124.21(11) 11_755 .
O6 V4 V8 80.61(9) . .
O15 V4 V8 46.10(2) . .
V5 V4 V8 61.42(3) . .
V3 V4 V8 60.84(3) . .
O7 V4 V8 133.78(3) . 11_755
O8 V4 V8 83.11(10) . 11_755
O16 V4 V8 124.21(11) . 11_755
O16 V4 V8 32.49(10) 11_755 11_755
O6 V4 V8 80.61(9) . 11_755
O15 V4 V8 46.10(2) . 11_755
V5 V4 V8 61.43(3) . 11_755
V3 V4 V8 60.83(3) . 11_755
V8 V4 V8 92.11(5) . 11_755
O9 V5 O8 103.1(3) . .
O9 V5 O10 102.24(10) . 11_755
O8 V5 O10 90.90(11) . 11_755
O9 V5 O10 102.24(10) . .
O8 V5 O10 90.89(11) . .
O10 V5 O10 154.4(2) 11_755 .
O9 V5 O19 99.8(2) . .
O8 V5 O19 157.2(2) . .
O10 V5 O19 84.25(11) 11_755 .
O10 V5 O19 84.25(11) . .
O9 V5 O15 175.7(2) . .
O8 V5 O15 81.25(18) . .
O10 V5 O15 77.51(10) 11_755 .
O10 V5 O15 77.51(10) . .
O19 V5 O15 75.92(16) . .
O9 V5 V4 136.3(2) . .
O8 V5 V4 33.26(14) . .
O10 V5 V4 83.79(10) 11_755 .
O10 V5 V4 83.79(10) . .
O19 V5 V4 123.91(14) . .
O15 V5 V4 47.99(11) . .
O9 V5 V6 130.5(2) . .
O8 V5 V6 126.48(15) . .
O10 V5 V6 79.21(10) 11_755 .
O10 V5 V6 79.21(10) . .
O19 V5 V6 30.68(13) . .
O15 V5 V6 45.24(10) . .
V4 V5 V6 93.23(5) . .
O4 V6 O19 106.6(2) . .
O4 V6 O18 98.74(9) . .
O19 V6 O18 96.10(10) . .
O4 V6 O18 98.74(10) . 11_755
O19 V6 O18 96.10(10) . 11_755
O18 V6 O18 154.83(18) . 11_755
O4 V6 O14 89.3(2) . .
O19 V6 O14 164.1(2) . .
O18 V6 O14 81.12(10) . .
O18 V6 O14 81.12(10) 11_755 .
O4 V6 O15 167.6(2) . .
O19 V6 O15 85.74(19) . .
O18 V6 O15 79.52(9) . .
O18 V6 O15 79.52(9) 11_755 .
O14 V6 O15 78.35(16) . .
O4 V6 V1 39.85(16) . .
O19 V6 V1 146.46(16) . .
O18 V6 V1 90.95(9) . .
O18 V6 V1 90.95(9) 11_755 .
O14 V6 V1 49.44(12) . .
O15 V6 V1 127.80(12) . .
O4 V6 V5 144.01(17) . .
O19 V6 V5 37.40(15) . .
O18 V6 V5 88.21(9) . .
O18 V6 V5 88.22(9) 11_755 .
O14 V6 V5 126.70(12) . .
O15 V6 V5 48.34(11) . .
V1 V6 V5 176.14(5) . .
O4 V6 V7 86.77(12) . .
O19 V6 V7 133.43(4) . .
O18 V6 V7 37.34(9) . .
O18 V6 V7 126.39(10) 11_755 .
O14 V6 V7 45.47(2) . .
O15 V6 V7 84.56(8) . .
V1 V6 V7 60.51(3) . .
V5 V6 V7 117.22(3) . .
O4 V6 V7 86.77(12) . 11_755
O19 V6 V7 133.43(4) . 11_755
O18 V6 V7 126.39(10) . 11_755
O18 V6 V7 37.34(9) 11_755 11_755
O14 V6 V7 45.47(2) . 11_755
O15 V6 V7 84.56(8) . 11_755
V1 V6 V7 60.51(3) . 11_755
V5 V6 V7 117.22(3) . 11_755
V7 V6 V7 90.68(4) . 11_755
O12 V7 O13 102.25(16) . .
O12 V7 O20 101.54(16) . .
O13 V7 O20 93.85(14) . .
O12 V7 O18 100.72(15) . .
O13 V7 O18 91.58(14) . .
O20 V7 O18 155.38(13) . .
O12 V7 O17 99.45(15) . .
O13 V7 O17 157.02(13) . .
O20 V7 O17 89.10(13) . .
O18 V7 O17 76.97(12) . .
O12 V7 O14 175.46(17) . .
O13 V7 O14 81.25(15) . .
O20 V7 O14 80.98(15) . .
O18 V7 O14 76.15(14) . .
O17 V7 O14 76.72(14) . .
O12 V7 V8 90.11(13) . .
O13 V7 V8 132.49(11) . .
O20 V7 V8 128.68(10) . .
O18 V7 V8 40.91(9) . .
O17 V7 V8 39.59(9) . .
O14 V7 V8 85.39(11) . .
O12 V7 V1 135.50(13) . .
O13 V7 V1 33.51(10) . .
O20 V7 V1 82.98(10) . .
O18 V7 V1 88.48(9) . .
O17 V7 V1 124.99(9) . .
O14 V7 V1 48.27(11) . .
V8 V7 V1 121.64(4) . .
O12 V7 V6 136.01(13) . .
O13 V7 V6 77.61(10) . .
O20 V7 V6 122.43(10) . .
O18 V7 V6 36.16(8) . .
O17 V7 V6 81.59(9) . .
O14 V7 V6 41.54(11) . .
V8 V7 V6 62.81(3) . .
V1 V7 V6 58.91(3) . .
O11 V8 O16 103.26(16) . .
O11 V8 O10 101.38(16) . .
O16 V8 O10 94.07(15) . .
O11 V8 O17 101.01(15) . .
O16 V8 O17 92.61(14) . .
O10 V8 O17 154.46(13) . .
O11 V8 O18 99.37(15) . .
O16 V8 O18 156.53(13) . .
O10 V8 O18 87.45(13) . .
O17 V8 O18 76.92(12) . .
O11 V8 O15 175.63(16) . .
O16 V8 O15 80.75(14) . .
O10 V8 O15 79.89(14) . .
O17 V8 O15 76.91(14) . .
O18 V8 O15 76.45(13) . .
O11 V8 V7 90.24(12) . .
O16 V8 V7 133.26(11) . .
O10 V8 V7 127.22(10) . .
O17 V8 V7 40.67(9) . .
O18 V8 V7 39.77(9) . .
O15 V8 V7 85.69(11) . .
O11 V8 V4 136.93(13) . .
O16 V8 V4 33.99(10) . .
O10 V8 V4 82.64(10) . .
O17 V8 V4 89.33(9) . .
O18 V8 V4 123.70(9) . .
O15 V8 V4 47.25(11) . .
V7 V8 V4 121.57(4) . .

loop_
_geom_bond_atom_site_label_1
_geom_bond_atom_site_label_2
_geom_bond_distance
_geom_bond_site_symmetry_2
C1 N1 1.461(7) .
C2 N1 1.460(8) .
C3 N2 1.490(10) 11_655
C3 N2 1.490(10) .
C4 N2 1.511(11) .
C4 N2 1.511(11) 11_655
C5 N3 1.481(8) .
C6 N3 1.465(8) .
C7 N4 1.464(7) .
N2 N2 1.262(15) 11_655
N4 C7 1.464(7) 4_656
O1 V1 1.597(5) .
O2 V2 1.830(5) .
O2 V1 1.831(5) .
O3 V2 1.593(5) .
O4 V6 1.674(5) .
O4 V1 2.071(5) .
O5 V3 1.682(4) .
O5 V2 2.042(5) .
O6 V3 1.676(5) .
O6 V4 2.105(5) .
O7 V4 1.595(5) .
O8 V4 1.812(5) .
O8 V5 1.829(5) .
O9 V5 1.606(5) .
O10 V8 1.849(3) .
O10 V5 1.874(3) .
O11 V8 1.610(3) .
O12 V7 1.605(3) .
O13 V7 1.815(3) .
O13 V1 1.883(3) .
O14 V6 2.065(4) .
O14 V3 2.170(4) .
O14 V7 2.2201(10) .
O14 V7 2.2201(10) 11_755
O14 V1 2.324(4) .
O14 V2 2.344(4) .
O15 V3 2.102(4) .
O15 V6 2.188(4) .
O15 V8 2.2309(9) .
O15 V8 2.2309(10) 11_755
O15 V4 2.273(4) .
O15 V5 2.303(4) .
O16 V8 1.811(3) .
O16 V4 1.885(3) .
O17 V3 1.926(3) .
O17 V8 1.962(3) .
O17 V7 2.007(3) .
O18 V6 1.914(3) .
O18 V7 1.967(3) .
O18 V8 2.014(3) .
O19 V6 1.692(5) .
O19 V5 2.014(5) .
O20 V7 1.840(3) .
O20 V2 1.873(3) .
V1 O13 1.883(3) 11_755
V1 V6 3.0574(17) .
V1 V2 3.0682(19) .
V1 V7 3.1078(12) .
V1 V7 3.1079(12) 11_755
V2 O20 1.873(3) 11_755
V2 V3 3.1094(17) .
V3 O17 1.926(3) 11_755
V3 V4 3.0820(17) .
V4 O16 1.885(3) 11_755
V4 V5 3.0379(19) .
V4 V8 3.0906(12) .
V4 V8 3.0907(12) 11_755
V5 O10 1.874(3) 11_755
V5 V6 3.0760(17) .
V6 O18 1.914(3) 11_755
V6 V7 3.1100(12) .
V6 V7 3.1100(12) 11_755
V7 V8 3.0349(12) .

loop_
_publcif_info_exptl_table_extra_item
sin_theta_over_lambda_max
